data_7036450
loop_
_publ_author_name
'Smolko, L.'
'\<Cern\'ak, J'
'Du\<sek, M'
'Miklovi\<c, J'
'Titi\<s, J'
'Bo\<ca, R'

_publ_section_title
;
 Three tetracoordinate Co(ii) complexes [Co(biq)X2] (X = Cl, Br, I) with
 easy-plane magnetic anisotropy as field-induced single-molecule magnets.
;
_journal_issue 40
_journal_name_full 'Dalton transactions (Cambridge, England : 2003)'
_journal_page_first 17565
_journal_page_last 17571
_journal_paper_doi 10.1039/c5dt02827b
_journal_volume 44
_journal_year 2015
_chemical_formula_moiety '[Co (C18 H12 N2) I2]'
_chemical_formula_sum 'C18 H12 Co I2 N2'
_chemical_formula_weight 569.1
_chemical_name_systematic (2,2'-Biquinoline)-iodido-cobalt(II)
_space_group_IT_number 14
_symmetry_cell_setting monoclinic
_symmetry_Int_Tables_number 14
_symmetry_space_group_name_Hall '-P 2ybc'
_symmetry_space_group_name_H-M 'P 1 21/c 1'
_audit_update_record
;
2015-02-26 deposited with the CCDC.
2015-09-08 downloaded from the CCDC.
;
_cell_angle_alpha 90
_cell_angle_beta 101.346(3)
_cell_angle_gamma 90
_cell_formula_units_Z 4
_cell_length_a 7.7734(2)
_cell_length_b 12.5186(4)
_cell_length_c 17.9276(7)
_cell_measurement_reflns_used 7343
_cell_measurement_temperature 120.00(10)
_cell_measurement_theta_max 66.87
_cell_measurement_theta_min 5
_cell_volume 1710.48(10)
_computing_cell_refinement
;
CrysAlisPro, Agilent Technologies,
Version 1.171.37.34 (release 22-05-2014 CrysAlis171 .NET)
(compiled May 22 2014,16:03:01)
;
_computing_data_collection
;
CrysAlisPro, Agilent Technologies,
Version 1.171.37.34 (release 22-05-2014 CrysAlis171 .NET)
(compiled May 22 2014,16:03:01)
;
_computing_data_reduction
;
CrysAlisPro, Agilent Technologies,
Version 1.171.37.34 (release 22-05-2014 CrysAlis171 .NET)
(compiled May 22 2014,16:03:01)
;
_diffrn_ambient_temperature 120
_diffrn_detector 'CCD plate'
_diffrn_detector_area_resol_mean 5.1873
_diffrn_measured_fraction_theta_full 0.99
_diffrn_measured_fraction_theta_max 0.99
_diffrn_measurement_device 'four-circle diffractometer'
_diffrn_measurement_device_type 'Xcalibur, Atlas, Gemini ultra'
_diffrn_measurement_method '\w scans'
_diffrn_radiation_monochromator mirror
_diffrn_radiation_probe x-ray
_diffrn_radiation_source 'X-ray tube'
_diffrn_radiation_type 'Cu K\a'
_diffrn_radiation_wavelength 1.54184
_diffrn_reflns_av_R_equivalents 0.0421
_diffrn_reflns_av_unetI/netI 0.04
_diffrn_reflns_limit_h_max 9
_diffrn_reflns_limit_h_min -9
_diffrn_reflns_limit_k_max 14
_diffrn_reflns_limit_k_min -14
_diffrn_reflns_limit_l_max 21
_diffrn_reflns_limit_l_min -19
_diffrn_reflns_number 13110
_diffrn_reflns_theta_full 67.09
_diffrn_reflns_theta_max 67.09
_diffrn_reflns_theta_min 4.34
_diffrn_source 'sealed X-ray tube'
_exptl_absorpt_coefficient_mu 36.194
_exptl_absorpt_correction_T_max 0.512
_exptl_absorpt_correction_T_min 0.0529
_exptl_absorpt_correction_type gaussian
_exptl_absorpt_process_details Jana2006
_exptl_crystal_colour green
_exptl_crystal_density_diffrn 2.2097
_exptl_crystal_description plate
_exptl_crystal_F_000 1068
_exptl_crystal_preparation 'Magnetic properties'
_exptl_crystal_size_max 0.422
_exptl_crystal_size_mid 0.065
_exptl_crystal_size_min 0.02
_refine_diff_density_max 1.52
_refine_diff_density_min -1.57
_refine_ls_extinction_method none
_refine_ls_goodness_of_fit_gt 1.50
_refine_ls_goodness_of_fit_ref 1.47
_refine_ls_hydrogen_treatment constr
_refine_ls_number_constraints 48
_refine_ls_number_parameters 208
_refine_ls_number_reflns 3024
_refine_ls_number_restraints 0
_refine_ls_R_factor_all 0.0470
_refine_ls_R_factor_gt 0.0413
_refine_ls_shift/su_max 0.0069
_refine_ls_shift/su_mean 0.0004
_refine_ls_structure_factor_coef Fsqd
_refine_ls_weighting_details w=1/(\s^2^(I)+0.0016I^2^)
_refine_ls_weighting_scheme sigma
_refine_ls_wR_factor_gt 0.1040
_refine_ls_wR_factor_ref 0.1090
_reflns_number_gt 2668
_reflns_number_total 3024
_reflns_threshold_expression I>3\s(I)
_cod_data_source_file c5dt02827b2.cif
_cod_data_source_block I
_cod_depositor_comments
;
The following automatic conversions were performed:

'_diffrn_radiation_probe' value 'X-ray' changed to 'x-ray' according
to
/usr/data/users/saulius/crontab/automatic-downloads/rss-feeds/RSC/lib/dictionaries/cif_core.dic
dictionary named 'cif_core.dic' version 2.4.2 from 2011-04-26.

'_exptl_absorpt_correction_type' value 'Gaussian' changed to
'gaussian' according to
/usr/data/users/saulius/crontab/automatic-downloads/rss-feeds/RSC/lib/dictionaries/cif_core.dic
dictionary named 'cif_core.dic' version 2.4.2 from 2011-04-26.

Automatic conversion script
Id: cif_fix_values 3271 2015-04-21 07:52:19Z andrius 

 Adding full bibliography for 7036448--7036450.cif.
;
_cod_original_sg_symbol_Hall '-P 2ycb'
_cod_original_formula_sum 'C18 H12 Co1 I2 N2'
_cod_database_code 7036450

loop_
_space_group_symop_id
_space_group_symop_operation_xyz
1 x,y,z
2 -x,y+1/2,-z+1/2
3 -x,-y,-z
4 x,-y+1/2,z+1/2

loop_
_atom_site_label
_atom_site_type_symbol
_atom_site_fract_x
_atom_site_fract_y
_atom_site_fract_z
_atom_site_adp_type
_atom_site_U_iso_or_equiv
_atom_site_site_symmetry_multiplicity
_atom_site_occupancy
_atom_site_calc_flag
I1 I 0.68203(5) 0.31205(3) 0.17936(3) Uani 0.02770(16) 4 1 d
I2 I 1.19176(6) 0.15727(4) 0.24464(3) Uani 0.03020(16) 4 1 d
Co1 Co 0.95878(13) 0.23780(8) 0.14187(6) Uani 0.0208(3) 4 1 d
N1 N 1.0636(7) 0.3305(4) 0.0692(3) Uani 0.0194(17) 4 1 d
N2 N 0.8906(7) 0.1461(4) 0.0472(3) Uani 0.0205(17) 4 1 d
C19 C 1.1674(8) 0.4198(5) 0.0866(4) Uani 0.021(2) 4 1 d
C15 C 1.3407(8) 0.5657(5) 0.0496(4) Uani 0.026(2) 4 1 d
C21 C 0.9195(8) 0.1944(5) -0.0159(4) Uani 0.019(2) 4 1 d
C16 C 1.3756(8) 0.6007(6) 0.1224(4) Uani 0.027(2) 4 1 d
C14 C 1.2337(8) 0.4734(5) 0.0290(4) Uani 0.023(2) 4 1 d
C26 C 0.6252(9) -0.1438(6) 0.0302(5) Uani 0.032(3) 4 1 d
C22 C 0.8565(9) 0.1536(5) -0.0889(4) Uani 0.026(2) 4 1 d
C18 C 1.2031(8) 0.4585(5) 0.1619(4) Uani 0.026(2) 4 1 d
C25 C 0.6479(9) -0.0960(6) -0.0359(5) Uani 0.030(2) 4 1 d
C13 C 1.1915(8) 0.4344(5) -0.0459(4) Uani 0.024(2) 4 1 d
C12 C 1.0882(8) 0.3461(5) -0.0612(4) Uani 0.023(2) 4 1 d
C17 C 1.3065(9) 0.5466(6) 0.1791(4) Uani 0.029(2) 4 1 d
C29 C 0.8025(8) 0.0499(5) 0.0405(4) Uani 0.022(2) 4 1 d
C27 C 0.6882(9) -0.0979(6) 0.1017(5) Uani 0.030(2) 4 1 d
C24 C 0.7399(8) 0.0034(5) -0.0312(4) Uani 0.025(2) 4 1 d
C23 C 0.7658(9) 0.0591(6) -0.0966(4) Uani 0.028(2) 4 1 d
C28 C 0.7765(8) -0.0024(5) 0.1073(4) Uani 0.026(2) 4 1 d
C11 C 1.0261(8) 0.2945(5) -0.0022(4) Uani 0.022(2) 4 1 d
H1c26 H 0.564299 -0.210853 0.027496 Uiso 0.0384 4 1 d
H1c22 H 0.876615 0.191327 -0.132985 Uiso 0.0307 4 1 d
H1c25 H 0.603 -0.12857 -0.08427 Uiso 0.0365 4 1 d
H1c27 H 0.66952 -0.133442 0.146936 Uiso 0.0364 4 1 d
H1c23 H 0.720058 0.030816 -0.146307 Uiso 0.033 4 1 d
H1c28 H 0.820408 0.028701 0.156268 Uiso 0.0314 4 1 d
H1c15 H 1.38818 0.603109 0.011438 Uiso 0.0315 4 1 d
H1c16 H 1.44774 0.662743 0.135604 Uiso 0.0327 4 1 d
H1c18 H 1.154955 0.423225 0.200715 Uiso 0.0316 4 1 d
H1c13 H 1.235016 0.469784 -0.08597 Uiso 0.0285 4 1 d
H1c12 H 1.057972 0.319171 -0.112209 Uiso 0.0276 4 1 d
H1c17 H 1.332805 0.572267 0.230599 Uiso 0.0345 4 1 d

loop_
_atom_site_aniso_label
_atom_site_aniso_type_symbol
_atom_site_aniso_U_11
_atom_site_aniso_U_22
_atom_site_aniso_U_33
_atom_site_aniso_U_12
_atom_site_aniso_U_13
_atom_site_aniso_U_23
I1 I 0.0233(2) 0.0223(3) 0.0419(3) 0.00236(15) 0.01700(19) 0.00115(16)
I2 I 0.0296(3) 0.0308(3) 0.0305(3) 0.00474(17) 0.00634(19) 0.00017(16)
Co1 Co 0.0182(5) 0.0167(5) 0.0297(6) -0.0001(4) 0.0105(4) 0.0017(4)
N1 N 0.014(2) 0.016(3) 0.030(3) 0.0008(19) 0.008(2) -0.001(2)
N2 N 0.012(2) 0.018(3) 0.033(3) 0.003(2) 0.010(2) 0.004(2)
C19 C 0.015(3) 0.013(3) 0.037(4) 0.004(2) 0.007(3) 0.002(2)
C15 C 0.019(3) 0.016(3) 0.047(4) 0.002(2) 0.013(3) 0.004(3)
C21 C 0.014(3) 0.015(3) 0.031(4) 0.001(2) 0.010(3) -0.002(2)
C16 C 0.017(3) 0.018(3) 0.047(4) -0.001(2) 0.007(3) 0.004(3)
C14 C 0.016(3) 0.018(3) 0.040(4) 0.006(2) 0.015(3) 0.003(3)
C26 C 0.019(3) 0.015(4) 0.064(5) -0.002(3) 0.013(3) -0.001(3)
C22 C 0.022(3) 0.019(4) 0.038(4) 0.003(3) 0.011(3) -0.001(3)
C18 C 0.022(3) 0.020(4) 0.039(4) 0.001(3) 0.010(3) 0.000(3)
C25 C 0.017(3) 0.024(4) 0.052(5) 0.006(3) 0.012(3) -0.004(3)
C13 C 0.016(3) 0.019(3) 0.041(4) 0.006(2) 0.015(3) 0.008(3)
C12 C 0.019(3) 0.020(4) 0.032(4) 0.003(2) 0.011(3) 0.001(2)
C17 C 0.025(3) 0.022(4) 0.040(4) -0.002(3) 0.010(3) -0.005(3)
C29 C 0.014(3) 0.014(3) 0.039(4) 0.004(2) 0.010(3) 0.002(3)
C27 C 0.020(3) 0.024(4) 0.049(5) 0.001(3) 0.012(3) 0.008(3)
C24 C 0.012(3) 0.019(3) 0.045(4) 0.003(2) 0.010(3) -0.003(3)
C23 C 0.022(3) 0.023(4) 0.040(4) 0.003(3) 0.011(3) -0.010(3)
C28 C 0.017(3) 0.019(4) 0.044(4) -0.001(2) 0.010(3) 0.001(3)
C11 C 0.017(3) 0.015(3) 0.036(4) 0.005(2) 0.009(3) 0.003(3)

loop_
_atom_type_symbol
_atom_type_scat_dispersion_real
_atom_type_scat_dispersion_imag
_atom_type_scat_source
C 0.0181 0.0091 'International Tables Vol C tables 4.2.6.8 and 6.1.1.1'
H 0.0000 0.0000 'International Tables Vol C tables 4.2.6.8 and 6.1.1.1'
Co -2.3653 3.6143 'International Tables Vol C tables 4.2.6.8 and 6.1.1.1'
I -0.3257 6.8362 'International Tables Vol C tables 4.2.6.8 and 6.1.1.1'
N 0.0311 0.0180 'International Tables Vol C tables 4.2.6.8 and 6.1.1.1'

loop_
_exptl_crystal_face_index_h
_exptl_crystal_face_index_k
_exptl_crystal_face_index_l
_exptl_crystal_face_perp_dist
5 0 0 0.0114
-5 0 0 0.0084
0 0 -12 0.0358
0 0 12 0.0244
0 8 -1 0.2043
0 -8 0 0.2146

loop_
_geom_angle_atom_site_label_1
_geom_angle_atom_site_label_2
_geom_angle_atom_site_label_3
_geom_angle
Co1 I1 N2 30.72(8)
Co1 I2 N1 29.80(8)
Co1 I2 N2 28.73(9)
N1 I2 N2 40.81(11)
I1 Co1 I2 118.29(5)
I1 Co1 N1 115.23(16)
I1 Co1 N2 109.33(15)
I2 Co1 N1 112.05(14)
I2 Co1 N2 114.56(15)
N1 Co1 N2 81.9(2)
I2 N1 Co1 38.15(10)
I2 N1 C19 103.3(4)
I2 N1 C11 125.1(4)
Co1 N1 C19 127.5(5)
Co1 N1 C11 112.5(4)
C19 N1 C11 120.0(6)
I1 N2 I2 70.06(10)
I1 N2 Co1 39.95(11)
I1 N2 C21 116.6(4)
I1 N2 C29 105.7(4)
I2 N2 Co1 36.71(10)
I2 N2 C21 126.0(4)
I2 N2 C29 108.4(4)
Co1 N2 C21 113.0(4)
Co1 N2 C29 127.6(5)
C21 N2 C29 118.9(6)
N1 C19 C14 120.1(6)
N1 C19 C18 119.5(6)
C14 C19 C18 120.4(6)
C16 C15 C14 120.4(7)
C16 C15 H1c15 119.79
C14 C15 H1c15 119.78
N2 C21 C22 122.5(6)
N2 C21 C11 114.8(6)
C22 C21 C11 122.7(6)
C15 C16 C17 120.5(6)
C15 C16 H1c16 119.76
C17 C16 H1c16 119.76
C19 C14 C15 118.3(6)
C19 C14 C13 119.0(6)
C15 C14 C13 122.8(7)
C25 C26 C27 122.1(7)
C25 C26 H1c26 118.97
C27 C26 H1c26 118.97
C21 C22 C23 119.2(7)
C21 C22 H1c22 120.4
C23 C22 H1c22 120.4
C19 C18 C17 119.4(7)
C19 C18 H1c18 120.29
C17 C18 H1c18 120.29
C26 C25 C24 118.6(7)
C26 C25 H1c25 120.72
C24 C25 H1c25 120.72
C14 C13 C12 119.4(7)
C14 C13 H1c13 120.3
C12 C13 H1c13 120.3
C13 C12 C11 119.9(7)
C13 C12 H1c12 120.04
C11 C12 H1c12 120.04
C16 C17 C18 121.0(7)
C16 C17 H1c17 119.51
C18 C17 H1c17 119.51
N2 C29 C24 121.2(6)
N2 C29 C28 118.8(6)
C24 C29 C28 120.0(6)
C26 C27 C28 120.2(7)
C26 C27 H1c27 119.91
C28 C27 H1c27 119.91
C25 C24 C29 119.5(7)
C25 C24 C23 122.2(7)
C29 C24 C23 118.3(6)
C22 C23 C24 119.8(7)
C22 C23 H1c23 120.09
C24 C23 H1c23 120.09
C29 C28 C27 119.7(7)
C29 C28 H1c28 120.17
C27 C28 H1c28 120.16
N1 C11 C21 116.8(6)
N1 C11 C12 121.7(6)
C21 C11 C12 121.6(6)

loop_
_geom_bond_atom_site_label_1
_geom_bond_atom_site_label_2
_geom_bond_distance
I1 Co1 2.5520(12)
I1 N2 3.750(6)
I2 Co1 2.5255(10)
I2 N1 3.789(5)
I2 N2 3.842(5)
Co1 N1 2.031(6)
Co1 N2 2.031(6)
N1 C19 1.378(8)
N1 C11 1.333(9)
N2 C21 1.340(9)
N2 C29 1.379(8)
C19 C14 1.411(10)
C19 C18 1.410(10)
C15 C16 1.353(11)
C15 C14 1.429(9)
C15 H1c15 0.96
C21 C22 1.401(10)
C21 C11 1.495(9)
C16 C17 1.413(11)
C16 H1c16 0.96
C14 C13 1.406(10)
C26 C25 1.369(12)
C26 C27 1.402(11)
C26 H1c26 0.96
C22 C23 1.370(10)
C22 H1c22 0.96
C18 C17 1.364(10)
C18 H1c18 0.96
C25 C24 1.430(10)
C25 H1c25 0.96
C13 C12 1.362(9)
C13 H1c13 0.96
C12 C11 1.404(10)
C12 H1c12 0.96
C17 H1c17 0.96
C29 C24 1.408(10)
C29 C28 1.414(11)
C27 C28 1.373(10)
C27 H1c27 0.96
C24 C23 1.411(11)
C23 H1c23 0.96
C28 H1c28 0.96
